data_1522580
loop_
_publ_author_name
'Nesper, R.'

_publ_section_title
;
 Nax Mg5-x Ga9, a new intermetallic phase as a link between Zintl phases
 and metals
;
_journal_name_full 'Angewandte Chemie (Edition international)'
_journal_page_first 58
_journal_page_last 59
_journal_volume 28
_journal_year 1989
_chemical_formula_sum 'Ga9 Mg4 Na'
_chemical_name_systematic 'Ga9 (Mg4 Na)'
_space_group_IT_number 191
_symmetry_space_group_name_Hall '-P 6 2'
_symmetry_space_group_name_H-M 'P 6/m m m'
_cell_angle_alpha 90
_cell_angle_beta 90
_cell_angle_gamma 120
_cell_formula_units_Z 6
_cell_length_a 15.43
_cell_length_b 15.43
_cell_length_c 8.998
_cell_volume 1855.276
_citation_journal_id_ASTM ACIEAY
_cod_data_source_file Nesper_ACIEAY_1989_210.cif
_cod_data_source_block Ga9Mg4Na1
_cod_original_formula_sum 'Ga9 Mg4 Na1'
_cod_database_code 1522580

loop_
_symmetry_equiv_pos_as_xyz
x,y,z
x-y,x,z
-y,x-y,z
-x,-y,z
-x+y,-x,z
y,-x+y,z
-y,-x,-z
x-y,-y,-z
x,x-y,-z
y,x,-z
-x+y,y,-z
-x,-x+y,-z
-x,-y,-z
-x+y,-x,-z
y,-x+y,-z
x,y,-z
x-y,x,-z
-y,x-y,-z
y,x,z
-x+y,y,z
-x,-x+y,z
-y,-x,z
x-y,-y,z
x,x-y,z

loop_
_atom_site_label
_atom_site_type_symbol
_atom_site_fract_x
_atom_site_fract_y
_atom_site_fract_z
_atom_site_occupancy
_atom_site_U_iso_or_equiv
Mg6 Mg 0.2088 0.4176 0.191 0.8 0.0
Na2 Na 0 0 0.34 0.176 0.0
Na1 Na 0 0 0.26 0.024 0.0
Ga4 Ga 0.168 0 0.23 0.1 0.0
Na4 Na 0.387 0 0 0.2 0.0
Mg2 Mg 0 0 0.34 0.704 0.0
Ga7 Ga 0.4501 0.9002 0.2578 1 0.0
Mg4 Mg 0.387 0 0 0.8 0.0
Ga2 Ga 0.2062 0 0.2 0.72 0.0
Mg1 Mg 0 0 0.26 0.096 0.0
Mg3 Mg 0.3333 0.6667 0.306 0.8 0.0
Ga1 Ga 0.3958 0.7916 0 1 0.0
Na3 Na 0.3333 0.6667 0.306 0.2 0.0
Na5 Na 0.13 0.26 0.5 0.2 0.0
Ga3 Ga 0.2 0 0.16 0.18 0.0
Na6 Na 0.2088 0.4176 0.191 0.2 0.0
Ga5 Ga 0.353 0 0.36 0.58 0.0
Ga8 Ga 0.4911 0.1596 0.5 1 0.0
Mg5 Mg 0.13 0.26 0.5 0.8 0.0
Ga6 Ga 0.351 0 0.33 0.42 0.0
